data_4062591
_journal_name_full Organometallics
_journal_paper_doi 10.1021/om0343059
_journal_year 2004
_chemical_formula_sum 'C14 H16 N3 O7 P W'
_chemical_formula_weight 553.12
_space_group_IT_number 14
_symmetry_cell_setting monoclinic
_symmetry_space_group_name_Hall '-P 2ybc'
_symmetry_space_group_name_H-M 'P 1 21/c 1'
_cell_angle_alpha 90.00
_cell_angle_beta 116.076(4)
_cell_angle_gamma 90.00
_cell_formula_units_Z 4
_cell_length_a 12.000(2)
_cell_length_b 12.922(3)
_cell_length_c 13.238(3)
_cell_measurement_temperature 293(2)
_cell_volume 1843.8(7)
_diffrn_ambient_temperature 293(2)
_exptl_crystal_density_diffrn 1.993
_cod_original_sg_symbol_H-M 'P 21/c'
_cod_database_code 4062591

loop_
_symmetry_equiv_pos_as_xyz
'x, y, z'
'-x, y+1/2, -z+1/2'
'-x, -y, -z'
'x, -y-1/2, z-1/2'

loop_
_atom_site_label
_atom_site_type_symbol
_atom_site_fract_x
_atom_site_fract_y
_atom_site_fract_z
_atom_site_U_iso_or_equiv
_atom_site_adp_type
_atom_site_occupancy
_atom_site_symmetry_multiplicity
_atom_site_calc_flag
_atom_site_refinement_flags
_atom_site_disorder_assembly
_atom_site_disorder_group
W1 W 0.06676(6) 0.23994(5) 0.18115(5) 0.0270(4) Uani 1 1 d D . .
P1 P 0.2698(4) 0.1516(3) 0.2378(4) 0.0258(10) Uani 1 1 d D . .
N1 N 0.4880(12) 0.0805(10) 0.4005(11) 0.027(3) Uani 1 1 d . . .
N2 N 0.5108(12) 0.1922(10) 0.2583(11) 0.029(3) Uani 1 1 d . . .
N3 N 0.4000(12) -0.0189(9) 0.2216(11) 0.030(3) Uani 1 1 d . . .
O1 O 0.5264(11) 0.2267(9) 0.0996(10) 0.031(3) Uani 1 1 d . . .
O2 O 0.5653(11) -0.0508(9) 0.1883(9) 0.037(3) Uani 1 1 d . . .
O3 O -0.1804(11) 0.3692(10) 0.1218(11) 0.044(3) Uani 1 1 d . . .
O4 O 0.1543(13) 0.4245(10) 0.0712(12) 0.056(4) Uani 1 1 d . . .
O5 O -0.0514(13) 0.1316(13) -0.0589(13) 0.072(5) Uani 1 1 d . . .
O6 O 0.1872(12) 0.3421(11) 0.4238(11) 0.053(4) Uani 1 1 d . . .
O7 O -0.0268(13) 0.0522(11) 0.2800(14) 0.068(5) Uani 1 1 d . . .
C1 C 0.3819(15) 0.2273(12) 0.2081(14) 0.027(4) Uani 1 1 d . . .
H1A H 0.3526 0.2293 0.1271 0.032 Uiso 1 1 calc R . .
H1B H 0.3807 0.2978 0.2328 0.032 Uiso 1 1 calc R . .
C2 C 0.2735(14) 0.0197(12) 0.1849(14) 0.029(4) Uani 1 1 d . . .
H2A H 0.2286 -0.0270 0.2112 0.035 Uiso 1 1 calc R . .
H2B H 0.2316 0.0203 0.1034 0.035 Uiso 1 1 calc R . .
C3 C 0.3689(15) 0.1214(13) 0.3872(14) 0.033(4) Uani 1 1 d . . .
H3A H 0.3823 0.1835 0.4322 0.040 Uiso 1 1 calc R . .
H3B H 0.3279 0.0708 0.4135 0.040 Uiso 1 1 calc R . .
C4 C 0.5647(14) 0.1555(11) 0.3799(13) 0.024(4) Uani 1 1 d . . .
H4A H 0.6457 0.1252 0.3999 0.028 Uiso 1 1 calc R . .
H4B H 0.5762 0.2148 0.4284 0.028 Uiso 1 1 calc R . .
C5 C 0.4737(17) -0.0190(13) 0.3446(13) 0.032(4) Uani 1 1 d . . .
H5A H 0.4353 -0.0667 0.3765 0.038 Uiso 1 1 calc R . .
H5B H 0.5556 -0.0456 0.3618 0.038 Uiso 1 1 calc R . .
C6 C 0.5762(14) 0.1993(13) 0.1980(14) 0.028(4) Uani 1 1 d . . .
C7 C 0.4526(17) -0.0390(11) 0.1522(14) 0.029(4) Uani 1 1 d . . .
C8 C 0.7142(15) 0.1706(14) 0.2567(15) 0.039(5) Uani 1 1 d . . .
H8A H 0.7226 0.0974 0.2704 0.059 Uiso 1 1 calc R . .
H8B H 0.7535 0.2070 0.3269 0.059 Uiso 1 1 calc R . .
H8C H 0.7529 0.1895 0.2095 0.059 Uiso 1 1 calc R . .
C9 C 0.3689(16) -0.0488(14) 0.0270(14) 0.039(5) Uani 1 1 d D . .
H9A H 0.3638 0.0167 -0.0088 0.058 Uiso 1 1 calc R . .
H9B H 0.2875 -0.0699 0.0157 0.058 Uiso 1 1 calc RD . .
H9C H 0.4025 -0.0996 -0.0049 0.058 Uiso 1 1 calc R . .
C10 C -0.0940(18) 0.3209(14) 0.1417(15) 0.037(4) Uani 1 1 d . . .
C11 C 0.1240(16) 0.3580(14) 0.1113(15) 0.036(4) Uani 1 1 d . . .
C12 C -0.0079(17) 0.1711(15) 0.0306(17) 0.043(5) Uani 1 1 d . . .
C13 C 0.1437(16) 0.3080(15) 0.3352(16) 0.036(4) Uani 1 1 d . . .
C14 C 0.0075(16) 0.1187(15) 0.2436(16) 0.039(5) Uani 1 1 d . . .

loop_
_atom_site_aniso_label
_atom_site_aniso_U_11
_atom_site_aniso_U_22
_atom_site_aniso_U_33
_atom_site_aniso_U_23
_atom_site_aniso_U_13
_atom_site_aniso_U_12
W1 0.0240(5) 0.0325(5) 0.0245(5) -0.0025(3) 0.0105(4) -0.0013(3)
P1 0.030(2) 0.023(2) 0.024(2) -0.0022(18) 0.012(2) -0.0032(18)
N1 0.035(8) 0.021(7) 0.027(8) 0.002(6) 0.017(7) 0.005(6)
N2 0.022(7) 0.031(8) 0.024(8) 0.000(6) 0.000(7) 0.002(6)
N3 0.043(9) 0.019(7) 0.029(8) 0.001(6) 0.016(8) 0.001(6)
O1 0.029(7) 0.045(7) 0.023(7) 0.011(5) 0.015(6) 0.006(5)
O2 0.042(8) 0.033(7) 0.040(8) 0.013(5) 0.023(7) 0.014(5)
O3 0.033(7) 0.045(8) 0.048(9) 0.001(6) 0.012(7) 0.014(6)
O4 0.063(9) 0.048(9) 0.058(10) 0.020(7) 0.029(8) 0.003(7)
O5 0.058(10) 0.100(13) 0.053(10) -0.036(9) 0.020(9) -0.026(9)
O6 0.053(9) 0.070(10) 0.038(8) -0.016(7) 0.023(8) -0.001(7)
O7 0.061(10) 0.051(9) 0.109(13) 0.034(9) 0.053(10) 0.012(8)
C1 0.032(10) 0.029(9) 0.022(9) 0.007(7) 0.014(8) 0.008(7)
C2 0.037(10) 0.027(9) 0.026(10) -0.003(7) 0.015(9) -0.004(7)
C3 0.033(10) 0.040(10) 0.032(10) -0.003(8) 0.019(9) -0.006(8)
C4 0.029(9) 0.021(8) 0.022(9) -0.004(7) 0.012(8) -0.004(7)
C5 0.042(10) 0.034(10) 0.022(9) -0.001(8) 0.016(9) 0.000(8)
C6 0.034(10) 0.021(9) 0.035(11) 0.002(8) 0.022(9) -0.011(7)
C7 0.047(12) 0.016(8) 0.024(10) 0.004(7) 0.018(10) 0.008(8)
C8 0.042(11) 0.044(11) 0.037(11) -0.001(9) 0.022(10) -0.002(9)
C9 0.038(11) 0.051(12) 0.028(11) -0.009(9) 0.015(10) 0.012(9)
C10 0.046(12) 0.034(11) 0.030(10) -0.004(8) 0.015(10) -0.011(9)
C11 0.032(10) 0.041(11) 0.030(11) -0.001(9) 0.010(9) 0.001(8)
C12 0.028(11) 0.060(13) 0.039(12) -0.016(10) 0.013(10) -0.013(9)
C13 0.029(10) 0.050(12) 0.031(11) 0.001(9) 0.014(9) 0.000(9)
C14 0.024(10) 0.044(12) 0.047(12) 0.005(9) 0.012(9) 0.003(8)

loop_
_geom_bond_atom_site_label_1
_geom_bond_atom_site_label_2
_geom_bond_distance
_geom_bond_site_symmetry_2
_geom_bond_publ_flag
W1 C12 1.999(19) . ?
W1 C13 2.03(2) . ?
W1 C14 2.040(19) . ?
W1 C10 2.05(2) . ?
W1 C11 2.053(19) . ?
W1 P1 2.488(4) . ?
P1 C1 1.841(16) . ?
P1 C3 1.847(17) . ?
P1 C2 1.851(15) . ?
N1 C4 1.443(19) . ?
N1 C5 1.46(2) . ?
N1 C3 1.460(19) . ?
N2 C6 1.345(19) . ?
N2 C1 1.46(2) . ?
N2 C4 1.52(2) . ?
N3 C7 1.348(19) . ?
N3 C2 1.463(19) . ?
N3 C5 1.47(2) . ?
O1 C6 1.224(19) . ?
O2 C7 1.230(18) . ?
O3 C10 1.14(2) . ?
O4 C11 1.15(2) . ?
O5 C12 1.18(2) . ?
O6 C13 1.14(2) . ?
O7 C14 1.15(2) . ?
C6 C8 1.53(2) . ?
C7 C9 1.52(2) . ?
